data_4340531
loop_
_publ_author_name
'Fischer, Andreas'
'Ekl\"of, Daniel'
'Benson, Daryn E.'
'Wu, Yang'
'Scheidt, Ernst-Wilhelm'
'Scherer, Wolfgang'
'H\"aussermann, Ulrich'

_publ_section_title
;
 Synthesis, Structure, and Properties of the Electron-Poor II-V
 Semiconductor ZnAs.
;
_journal_issue 16
_journal_name_full 'Inorganic chemistry'
_journal_page_first 8691
_journal_page_last 8699
_journal_paper_doi 10.1021/ic501308q
_journal_volume 53
_journal_year 2014
_chemical_compound_source 'see text'
_chemical_formula_moiety 'As Zn'
_chemical_formula_sum 'As Zn'
_chemical_formula_weight 140.3
_chemical_name_common 'zinc monoarsenide'
_chemical_name_systematic ' ?'
_space_group_IT_number 61
_symmetry_cell_setting orthorhombic
_symmetry_Int_Tables_number 61
_symmetry_space_group_name_Hall '-P 2ac 2ab'
_symmetry_space_group_name_H-M 'P b c a'
_cell_angle_alpha 90
_cell_angle_beta 90
_cell_angle_gamma 90
_cell_formula_units_Z 8
_cell_length_a 5.6607(3)
_cell_length_b 7.2774(4)
_cell_length_c 7.5599(5)
_cell_measurement_reflns_used 7903
_cell_measurement_temperature 100(2)
_cell_measurement_theta_max 60.545
_cell_measurement_theta_min 8.360
_cell_volume 311.43(3)
_computing_cell_refinement 'APEX2 (Bruker AXS, 2009)'
_computing_data_collection 'APEX2 (Bruker AXS, 2009)'
_computing_data_reduction 'APEX2 (Bruker AXS, 2009)'
_diffrn_ambient_temperature 100
_diffrn_detector 'CCD plate'
_diffrn_detector_area_resol_mean 66.7
_diffrn_measured_fraction_theta_full 0.98
_diffrn_measured_fraction_theta_max 0.96
_diffrn_measurement_device_type 'SMART APEX 2 CCD (Bruker)'
_diffrn_measurement_method omega-scans
_diffrn_radiation_monochromator 'montel multilayer optic (Incoatec)'
_diffrn_radiation_probe x-ray
_diffrn_radiation_source 'X-ray tube'
_diffrn_radiation_type 'Ag K\a'
_diffrn_radiation_wavelength 0.56087
_diffrn_reflns_av_R_equivalents 0.0424
_diffrn_reflns_av_unetI/netI 0.0177
_diffrn_reflns_limit_h_max 10
_diffrn_reflns_limit_h_min -9
_diffrn_reflns_limit_k_max 12
_diffrn_reflns_limit_k_min -12
_diffrn_reflns_limit_l_max 13
_diffrn_reflns_limit_l_min -13
_diffrn_reflns_number 13833
_diffrn_reflns_theta_full 30.11
_diffrn_reflns_theta_max 30.54
_diffrn_reflns_theta_min 4.18
_diffrn_source 'MicroFocus IuS (Incoatec)'
_diffrn_source_current 60mA
_diffrn_source_voltage 50keV
_exptl_absorpt_coefficient_mu 19.009
_exptl_absorpt_correction_T_max 0.6278
_exptl_absorpt_correction_T_min 0.3649
_exptl_absorpt_correction_type numerical
_exptl_absorpt_process_details 'SADABS-2008/1-Bruker AXS, Karlsruhe 2009'
_exptl_crystal_colour grey
_exptl_crystal_density_diffrn 5.9827
_exptl_crystal_density_method 'Not Measured'
_exptl_crystal_description block
_exptl_crystal_F_000 504
_exptl_crystal_size_max 0.074
_exptl_crystal_size_mid 0.058
_exptl_crystal_size_min 0.041
_refine_diff_density_max 1.08
_refine_diff_density_min -0.76
_refine_ls_extinction_coef 830(150)
_refine_ls_extinction_method 'B-C type 2 (Becker & Coppens, 1974)'
_refine_ls_goodness_of_fit_gt 1.43
_refine_ls_goodness_of_fit_ref 1.43
_refine_ls_number_constraints 0
_refine_ls_number_parameters 20
_refine_ls_number_reflns 874
_refine_ls_number_restraints 0
_refine_ls_R_factor_all 0.0152
_refine_ls_R_factor_gt 0.0152
_refine_ls_shift/su_max 0.0009
_refine_ls_shift/su_mean 0.0001
_refine_ls_structure_factor_coef F
_refine_ls_weighting_details w=1/(\s^2^(F)+0.0001F^2^)
_refine_ls_weighting_scheme sigma
_refine_ls_wR_factor_gt 0.0225
_refine_ls_wR_factor_ref 0.0225
_reflns_number_gt 874
_reflns_number_total 928
_reflns_threshold_expression I>3\s(I)
_cod_data_source_file ic501308q_si_002.cif
_cod_data_source_block I
_cod_depositor_comments
;
The following automatic conversions were performed:

'_diffrn_radiation_probe' value 'X-ray' changed to 'x-ray' according
to
/usr/data/users/saulius/crontab/automatic-downloads/rss-feeds/ACS/lib/dictionaries/cif_core.dic
dictionary named 'cif_core.dic' version 2.4.2 from 2011-04-26.

Automatic conversion script
Id: cif_fix_values 2281 2013-09-26 08:29:07Z andrius 

 Adding full bibliography for 4340531--4340532.cif.
;
_cod_original_sg_symbol_Hall '-P 2ac 2ab '
_cod_database_code 4340531

loop_
_space_group_symop_id
_space_group_symop_operation_xyz
1 x,y,z
2 -x+1/2,-y,z+1/2
3 -x,y+1/2,-z+1/2
4 x+1/2,-y+1/2,-z
5 -x,-y,-z
6 x+1/2,y,-z+1/2
7 x,-y+1/2,z+1/2
8 -x+1/2,y+1/2,z

loop_
_atom_site_label
_atom_site_type_symbol
_atom_site_fract_x
_atom_site_fract_y
_atom_site_fract_z
_atom_site_adp_type
_atom_site_U_iso_or_equiv
_atom_site_site_symmetry_multiplicity
_atom_site_occupancy
_atom_site_calc_flag
As1 As 0.13827(3) 0.07273(2) 0.10086(2) Uani 0.00448(5) 8 1 d
Zn1 Zn 0.54016(3) 0.61934(3) 0.63509(2) Uani 0.00610(5) 8 1 d

loop_
_atom_site_aniso_label
_atom_site_aniso_type_symbol
_atom_site_aniso_U_11
_atom_site_aniso_U_22
_atom_site_aniso_U_33
_atom_site_aniso_U_12
_atom_site_aniso_U_13
_atom_site_aniso_U_23
As1 As 0.00450(8) 0.00388(9) 0.00507(8) 0.00005(4) 0.00001(4) -0.00004(4)
Zn1 Zn 0.00692(9) 0.00504(10) 0.00634(9) 0.00067(5) 0.00035(5) 0.00037(5)

loop_
_atom_type_symbol
_atom_type_scat_dispersion_real
_atom_type_scat_dispersion_imag
_atom_type_scat_source
As 0.2758 1.3314 'International Tables Vol C tables 4.2.6.8 and 6.1.1.1'
Zn 0.3242 0.9375 'International Tables Vol C tables 4.2.6.8 and 6.1.1.1'

loop_
_geom_angle_atom_site_label_1
_geom_angle_atom_site_label_2
_geom_angle_atom_site_label_3
_geom_angle_site_symmetry_1
_geom_angle_site_symmetry_3
_geom_angle
As1 As1 As1 5_555 6_455 83.519(7)
As1 As1 As1 5_555 6_555 153.576(7)
As1 As1 Zn1 5_555 2_564 101.394(8)
As1 As1 Zn1 5_555 3_645 94.488(9)
As1 As1 Zn1 5_555 4_456 96.577(8)
As1 As1 Zn1 5_555 5_666 165.881(7)
As1 As1 Zn1 5_555 6_445 39.718(5)
As1 As1 Zn1 5_555 7_454 44.269(6)
As1 As1 Zn1 5_555 7_554 112.344(8)
As1 As1 Zn1 5_555 8_544 42.449(5)
As1 As1 As1 6_455 6_555 102.909(7)
As1 As1 Zn1 6_455 2_564 67.365(6)
As1 As1 Zn1 6_455 3_645 170.420(7)
As1 As1 Zn1 6_455 4_456 47.819(6)
As1 As1 Zn1 6_455 5_666 92.936(6)
As1 As1 Zn1 6_455 6_445 100.287(5)
As1 As1 Zn1 6_455 7_454 40.088(4)
As1 As1 Zn1 6_455 7_554 127.096(7)
As1 As1 Zn1 6_455 8_544 112.439(6)
As1 As1 Zn1 6_555 2_564 104.735(7)
As1 As1 Zn1 6_555 3_645 83.026(8)
As1 As1 Zn1 6_555 4_456 71.102(7)
As1 As1 Zn1 6_555 5_666 40.536(4)
As1 As1 Zn1 6_555 6_445 114.061(5)
As1 As1 Zn1 6_555 7_454 132.626(6)
As1 As1 Zn1 6_555 7_554 43.664(5)
As1 As1 Zn1 6_555 8_544 144.209(6)
Zn1 As1 Zn1 2_564 3_645 104.025(8)
Zn1 As1 Zn1 2_564 4_456 109.427(9)
Zn1 As1 Zn1 2_564 5_666 64.756(7)
Zn1 As1 Zn1 2_564 6_445 141.112(8)
Zn1 As1 Zn1 2_564 7_454 87.762(7)
Zn1 As1 Zn1 2_564 7_554 143.986(8)
Zn1 As1 Zn1 2_564 8_544 84.516(7)
Zn1 As1 Zn1 3_645 4_456 141.740(9)
Zn1 As1 Zn1 3_645 5_666 86.741(7)
Zn1 As1 Zn1 3_645 6_445 83.808(7)
Zn1 As1 Zn1 3_645 7_454 138.757(8)
Zn1 As1 Zn1 3_645 7_554 62.306(7)
Zn1 As1 Zn1 3_645 8_544 61.196(7)
Zn1 As1 Zn1 4_456 5_666 91.035(8)
Zn1 As1 Zn1 4_456 6_445 81.752(8)
Zn1 As1 Zn1 4_456 7_454 61.703(6)
Zn1 As1 Zn1 4_456 7_554 79.630(7)
Zn1 As1 Zn1 4_456 8_544 139.026(8)
Zn1 As1 Zn1 5_666 6_445 154.037(6)
Zn1 As1 Zn1 5_666 7_454 132.930(6)
Zn1 As1 Zn1 5_666 7_554 80.676(7)
Zn1 As1 Zn1 5_666 8_544 128.892(6)
Zn1 As1 Zn1 6_445 7_454 64.334(5)
Zn1 As1 Zn1 6_445 7_554 73.513(6)
Zn1 As1 Zn1 6_445 8_544 65.779(5)
Zn1 As1 Zn1 7_454 7_554 125.226(8)
Zn1 As1 Zn1 7_454 8_544 81.339(5)
Zn1 As1 Zn1 7_554 8_544 111.915(7)
As1 Zn1 As1 2_565 3_655 109.651(8)
As1 Zn1 As1 2_565 4_556 132.959(9)
As1 Zn1 As1 2_565 5_666 72.099(7)
As1 Zn1 As1 2_565 6_565 38.888(5)
As1 Zn1 As1 2_565 7_555 96.647(8)
As1 Zn1 As1 2_565 7_655 135.604(8)
As1 Zn1 As1 2_565 8_556 94.108(7)
As1 Zn1 Zn1 2_565 3_646 144.300(8)
As1 Zn1 Zn1 2_565 3_656 35.513(6)
As1 Zn1 Zn1 2_565 4_466 38.870(5)
As1 Zn1 Zn1 2_565 4_566 78.661(7)
As1 Zn1 Zn1 2_565 5_666 115.602(9)
As1 Zn1 Zn1 2_565 6_456 72.933(7)
As1 Zn1 Zn1 2_565 6_556 113.769(8)
As1 Zn1 Zn1 2_565 7_564 59.932(6)
As1 Zn1 Zn1 2_565 7_565 71.703(6)
As1 Zn1 As1 3_655 4_556 108.844(9)
As1 Zn1 As1 3_655 5_666 96.409(7)
As1 Zn1 As1 3_655 6_565 71.623(6)
As1 Zn1 As1 3_655 7_555 117.694(9)
As1 Zn1 As1 3_655 7_655 41.243(5)
As1 Zn1 As1 3_655 8_556 147.807(8)
As1 Zn1 Zn1 3_655 3_646 104.955(7)
As1 Zn1 Zn1 3_655 3_656 119.649(7)
As1 Zn1 Zn1 3_655 4_466 102.167(8)
As1 Zn1 Zn1 3_655 4_566 37.105(5)
As1 Zn1 Zn1 3_655 5_666 60.858(7)
As1 Zn1 Zn1 3_655 6_456 165.091(8)
As1 Zn1 Zn1 3_655 6_556 76.087(8)
As1 Zn1 Zn1 3_655 7_564 55.912(6)
As1 Zn1 Zn1 3_655 7_565 132.770(7)
As1 Zn1 As1 4_556 5_666 77.736(7)
As1 Zn1 As1 4_556 6_565 146.080(8)
As1 Zn1 As1 4_556 7_555 88.517(8)
As1 Zn1 As1 4_556 7_655 68.810(6)
As1 Zn1 As1 4_556 8_556 40.974(5)
As1 Zn1 Zn1 4_556 3_646 35.060(5)
As1 Zn1 Zn1 4_556 3_656 100.627(8)
As1 Zn1 Zn1 4_556 4_466 146.741(8)
As1 Zn1 Zn1 4_556 4_566 121.315(8)
As1 Zn1 Zn1 4_556 5_666 106.250(9)
As1 Zn1 Zn1 4_556 6_456 76.794(7)
As1 Zn1 Zn1 4_556 6_556 52.613(6)
As1 Zn1 Zn1 4_556 7_564 164.754(8)
As1 Zn1 Zn1 4_556 7_565 62.476(7)
As1 Zn1 As1 5_666 6_565 68.655(6)
As1 Zn1 As1 5_666 7_555 145.826(8)
As1 Zn1 As1 5_666 7_655 78.751(6)
As1 Zn1 As1 5_666 8_556 69.935(6)
As1 Zn1 Zn1 5_666 3_646 112.775(7)
As1 Zn1 Zn1 5_666 3_656 40.720(4)
As1 Zn1 Zn1 5_666 4_466 110.859(7)
As1 Zn1 Zn1 5_666 4_566 67.512(6)
As1 Zn1 Zn1 5_666 5_666 157.164(8)
As1 Zn1 Zn1 5_666 6_456 98.306(7)
As1 Zn1 Zn1 5_666 6_556 42.311(5)
As1 Zn1 Zn1 5_666 7_564 102.774(7)
As1 Zn1 Zn1 5_666 7_565 37.347(4)
As1 Zn1 As1 6_565 7_555 122.157(7)
As1 Zn1 As1 6_565 7_655 99.382(6)
As1 Zn1 As1 6_565 8_556 124.801(6)
As1 Zn1 Zn1 6_565 3_646 176.525(6)
As1 Zn1 Zn1 6_565 3_656 55.772(6)
As1 Zn1 Zn1 6_565 4_466 56.373(5)
As1 Zn1 Zn1 6_565 4_566 40.326(4)
As1 Zn1 Zn1 6_565 5_666 103.117(8)
As1 Zn1 Zn1 6_565 6_456 111.773(6)
As1 Zn1 Zn1 6_565 6_556 96.966(6)
As1 Zn1 Zn1 6_565 7_564 35.773(4)
As1 Zn1 Zn1 6_565 7_565 91.671(6)
As1 Zn1 As1 7_555 7_655 125.226(8)
As1 Zn1 As1 7_555 8_556 79.133(6)
As1 Zn1 Zn1 7_555 3_646 58.604(6)
As1 Zn1 Zn1 7_555 3_656 114.427(7)
As1 Zn1 Zn1 7_555 4_466 66.162(6)
As1 Zn1 Zn1 7_555 4_566 143.473(8)
As1 Zn1 Zn1 7_555 5_666 56.836(6)
As1 Zn1 Zn1 7_555 6_456 47.757(6)
As1 Zn1 Zn1 7_555 6_556 140.644(8)
As1 Zn1 Zn1 7_555 7_564 98.510(7)
As1 Zn1 Zn1 7_555 7_565 108.685(7)
As1 Zn1 As1 7_655 8_556 106.589(6)
As1 Zn1 Zn1 7_655 3_646 78.004(5)
As1 Zn1 Zn1 7_655 3_656 118.348(6)
As1 Zn1 Zn1 7_655 4_466 143.364(7)
As1 Zn1 Zn1 7_655 4_566 59.293(5)
As1 Zn1 Zn1 7_655 5_666 81.841(6)
As1 Zn1 Zn1 7_655 6_456 145.353(7)
As1 Zn1 Zn1 7_655 6_556 41.503(5)
As1 Zn1 Zn1 7_655 7_564 96.206(5)
As1 Zn1 Zn1 7_655 7_565 103.535(5)
As1 Zn1 Zn1 8_556 3_646 58.449(5)
As1 Zn1 Zn1 8_556 3_656 69.029(5)
As1 Zn1 Zn1 8_556 4_466 109.905(6)
As1 Zn1 Zn1 8_556 4_566 137.009(6)
As1 Zn1 Zn1 8_556 5_666 127.886(8)
As1 Zn1 Zn1 8_556 6_456 42.717(4)
As1 Zn1 Zn1 8_556 6_556 74.530(6)
As1 Zn1 Zn1 8_556 7_564 153.698(6)
As1 Zn1 Zn1 8_556 7_565 35.552(4)
Zn1 Zn1 Zn1 3_646 3_656 127.463(7)
Zn1 Zn1 Zn1 3_646 4_466 124.699(6)
Zn1 Zn1 Zn1 3_646 4_566 136.789(6)
Zn1 Zn1 Zn1 3_646 5_666 74.342(7)
Zn1 Zn1 Zn1 3_646 6_456 71.369(5)
Zn1 Zn1 Zn1 3_646 6_556 82.617(6)
Zn1 Zn1 Zn1 3_646 7_564 141.767(6)
Zn1 Zn1 Zn1 3_646 7_565 91.177(6)
Zn1 Zn1 Zn1 3_656 4_466 73.214(6)
Zn1 Zn1 Zn1 3_656 4_566 82.575(6)
Zn1 Zn1 Zn1 3_656 5_666 151.115(8)
Zn1 Zn1 Zn1 3_656 6_456 71.369(5)
Zn1 Zn1 Zn1 3_656 6_556 82.617(6)
Zn1 Zn1 Zn1 3_656 7_564 88.823(6)
Zn1 Zn1 Zn1 3_656 7_565 38.233(4)
Zn1 Zn1 Zn1 4_466 4_566 90.806(7)
Zn1 Zn1 Zn1 4_466 5_666 78.497(7)
Zn1 Zn1 Zn1 4_466 6_456 70.243(6)
Zn1 Zn1 Zn1 4_466 6_556 151.125(7)
Zn1 Zn1 Zn1 4_466 7_564 47.618(4)
Zn1 Zn1 Zn1 4_466 7_565 104.124(6)
Zn1 Zn1 Zn1 4_566 5_666 92.216(7)
Zn1 Zn1 Zn1 4_566 6_456 151.125(7)
Zn1 Zn1 Zn1 4_566 6_556 70.243(6)
Zn1 Zn1 Zn1 4_566 7_564 47.618(4)
Zn1 Zn1 Zn1 4_566 7_565 104.124(6)
Zn1 Zn1 Zn1 5_666 6_456 104.504(8)
Zn1 Zn1 Zn1 5_666 6_556 122.371(8)
Zn1 Zn1 Zn1 5_666 7_564 67.425(7)
Zn1 Zn1 Zn1 5_666 7_565 163.335(8)
Zn1 Zn1 Zn1 6_456 6_556 116.913(8)
Zn1 Zn1 Zn1 6_456 7_564 117.861(7)
Zn1 Zn1 Zn1 6_456 7_565 62.139(5)
Zn1 Zn1 Zn1 6_556 7_564 117.861(7)
Zn1 Zn1 Zn1 6_556 7_565 62.139(5)
Zn1 Zn1 Zn1 7_564 7_565 126.585(7)

loop_
_geom_bond_atom_site_label_1
_geom_bond_atom_site_label_2
_geom_bond_site_symmetry_2
_geom_bond_distance
As1 As1 5_555 2.4282(3)
As1 As1 6_455 3.6188(4)
As1 As1 6_555 3.6188(4)
As1 Zn1 2_564 2.4716(3)
As1 Zn1 3_645 2.5711(3)
As1 Zn1 4_456 2.4994(3)
As1 Zn1 5_666 3.5100(3)
As1 Zn1 6_445 3.7917(4)
As1 Zn1 7_454 3.6720(4)
As1 Zn1 7_554 2.6826(3)
As1 Zn1 8_544 3.6788(5)
Zn1 Zn1 3_646 4.0578(5)
Zn1 Zn1 3_656 4.0578(5)
Zn1 Zn1 4_466 3.9749(4)
Zn1 Zn1 4_566 3.9749(4)
Zn1 Zn1 5_666 2.7195(3)
Zn1 Zn1 6_456 3.3211(4)
Zn1 Zn1 6_556 3.3211(4)
Zn1 Zn1 7_564 4.2314(5)
Zn1 Zn1 7_565 4.2314(5)
